data_4003569
loop_
_publ_author_name
'Liu, Kun'
'Lei, Yilong'
'Fu, Hongbing'

_publ_section_title
;
 A General Synthetic Strategy to a Library of Luminescent All-Organic
 Core--Shell Microstructures
;
_journal_name_full 'Chemistry of Materials'
_journal_paper_doi 10.1021/acs.chemmater.0c01184
_journal_year 2020
_chemical_formula_sum 'C26 H12 N4'
_chemical_formula_weight 380.40
_space_group_crystal_system monoclinic
_space_group_IT_number 14
_space_group_name_Hall '-P 2ybc'
_space_group_name_H-M_alt 'P 1 21/c 1'
_atom_sites_solution_hydrogens geom
_audit_creation_method SHELXL-2018/3
_cell_angle_alpha 90
_cell_angle_beta 93.74(3)
_cell_angle_gamma 90
_cell_formula_units_Z 2
_cell_length_a 7.2441(14)
_cell_length_b 8.4250(17)
_cell_length_c 15.533(3)
_cell_measurement_reflns_used 2152
_cell_measurement_temperature 293(2)
_cell_measurement_theta_max 27.8704
_cell_measurement_theta_min 2.4175
_cell_volume 946.0(3)
_computing_cell_refinement crystalclear
_computing_data_collection crystalclear
_computing_data_reduction crystalclear
_computing_molecular_graphics 'Bruker SHELXTL'
_computing_publication_material 'Bruker SHELXTL'
_computing_structure_refinement 'SHELXL-97 (Sheldrick, 1997)'
_computing_structure_solution 'SHELXS-97 (Sheldrick, 1990)'
_diffrn_ambient_temperature 293(2)
_diffrn_measured_fraction_theta_full 0.996
_diffrn_measured_fraction_theta_max 0.996
_diffrn_measurement_device_type 'rigaku saturn'
_diffrn_measurement_method '\w scans'
_diffrn_radiation_type MoK\a
_diffrn_radiation_wavelength 0.71073
_diffrn_reflns_av_R_equivalents 0.0514
_diffrn_reflns_av_unetI/netI 0.0350
_diffrn_reflns_Laue_measured_fraction_full 0.996
_diffrn_reflns_Laue_measured_fraction_max 0.996
_diffrn_reflns_limit_h_max 8
_diffrn_reflns_limit_h_min -8
_diffrn_reflns_limit_k_max 10
_diffrn_reflns_limit_k_min -10
_diffrn_reflns_limit_l_max 18
_diffrn_reflns_limit_l_min -18
_diffrn_reflns_number 8744
_diffrn_reflns_point_group_measured_fraction_full 0.996
_diffrn_reflns_point_group_measured_fraction_max 0.996
_diffrn_reflns_theta_full 24.992
_diffrn_reflns_theta_max 24.992
_diffrn_reflns_theta_min 2.628
_diffrn_standards_decay_% 0
_diffrn_standards_interval_count 0
_diffrn_standards_interval_time 0
_diffrn_standards_number 0
_exptl_absorpt_coefficient_mu 0.081
_exptl_absorpt_correction_T_max 1
_exptl_absorpt_correction_T_min 0.6688
_exptl_absorpt_correction_type multi-scan
_exptl_absorpt_process_details crystalclear
_exptl_crystal_density_diffrn 1.335
_exptl_crystal_F_000 392
_exptl_crystal_size_max 0.200
_exptl_crystal_size_mid 0.180
_exptl_crystal_size_min 0.120
_refine_diff_density_max 0.285
_refine_diff_density_min -0.239
_refine_diff_density_rms 0.042
_refine_ls_extinction_coef 0.046(14)
_refine_ls_extinction_expression Fc^*^=kFc[1+0.001xFc^2^\l^3^/sin(2\q)]^-1/4^
_refine_ls_extinction_method 'SHELXL-2018/3 (Sheldrick 2018)'
_refine_ls_goodness_of_fit_ref 1.069
_refine_ls_hydrogen_treatment constr
_refine_ls_matrix_type full
_refine_ls_number_parameters 137
_refine_ls_number_reflns 1656
_refine_ls_number_restraints 18
_refine_ls_restrained_S_all 1.193
_refine_ls_R_factor_all 0.0962
_refine_ls_R_factor_gt 0.0656
_refine_ls_shift/su_max 0.004
_refine_ls_shift/su_mean 0.001
_refine_ls_structure_factor_coef Fsqd
_refine_ls_weighting_details 'w=1/[\s^2^(Fo^2^)+(0.1317P)^2^+0.0094P] where P=(Fo^2^+2Fc^2^)/3'
_refine_ls_weighting_scheme calc
_refine_ls_wR_factor_gt 0.1855
_refine_ls_wR_factor_ref 0.2091
_reflns_Friedel_coverage 0.000
_reflns_number_gt 1144
_reflns_number_total 1656
_reflns_threshold_expression 'I > 2\s(I)'
_cod_data_source_file cm0c01184_si_013.cif
_cod_data_source_block shelxl
_cod_depositor_comments
;
The following automatic conversions were performed:

data item '_exptl_absorpt_correction_type' value 'MULTI-SCAN' was
changed to 'multi-scan' in accordance with the
/home/data/users/saulius/crontab/automatic-downloads/rss-feeds/ACS/lib/dictionaries/cif_core.dic
dictionary named 'cif_core.dic' version 2.4.2 last updated on
2011-04-26.

Automatic conversion script
Id: cif_fix_values 7556 2019-12-06 15:28:31Z antanas 
;
_cod_original_sg_symbol_H-M 'P 21/c'
_cod_database_code 4003569
_shelx_shelxl_version_number 2018/3
_shelx_space_group_comment
;
The symmetry employed for this shelxl refinement is uniquely defined
by the following loop, which should always be used as a source of
symmetry information in preference to the above space-group names.
They are only intended as comments.
;
_shelx_estimated_absorpt_t_min 0.984
_shelx_estimated_absorpt_t_max 0.990

loop_
_space_group_symop_operation_xyz
'x, y, z'
'-x, y+1/2, -z+1/2'
'-x, -y, -z'
'x, -y-1/2, z-1/2'

loop_
_atom_site_label
_atom_site_type_symbol
_atom_site_fract_x
_atom_site_fract_y
_atom_site_fract_z
_atom_site_U_iso_or_equiv
_atom_site_adp_type
_atom_site_occupancy
_atom_site_site_symmetry_order
_atom_site_calc_flag
_atom_site_refinement_flags_posn
_atom_site_refinement_flags_adp
_atom_site_refinement_flags_occupancy
_atom_site_disorder_assembly
_atom_site_disorder_group
N1 N -0.1319(4) 0.9286(4) -0.08980(19) 0.0879(9) Uani 1 1 d . . . . .
N2 N 0.1672(4) 0.4386(3) 0.24613(17) 0.0843(9) Uani 1 1 d . . . . .
C1 C -0.0955(4) 0.8066(4) -0.06339(18) 0.0629(8) Uani 1 1 d . . . . .
C2 C -0.0485(3) 0.6509(3) -0.03027(15) 0.0510(7) Uani 1 1 d . . . . .
C3 C 0.0102(3) 0.6304(3) 0.05596(17) 0.0550(7) Uani 1 1 d . . . . .
H3 H 0.017019 0.716978 0.093154 0.066 Uiso 1 1 calc R U . . .
C4 C 0.0585(3) 0.4802(3) 0.08640(15) 0.0519(7) Uani 1 1 d . . . . .
C5 C 0.1190(4) 0.4579(3) 0.17575(18) 0.0617(8) Uani 1 1 d . . . . .
C6 C 0.4959(5) 1.2513(5) 0.4106(3) 0.0971(14) Uani 1 1 d . . . . .
H6 H 0.482078 1.328759 0.367988 0.117 Uiso 1 1 calc R U . . .
C7 C 0.4402(4) 1.0875(4) 0.39024(17) 0.0725(10) Uani 1 1 d . . . . .
C8 C 0.3677(5) 1.0412(8) 0.3114(2) 0.1092(15) Uani 1 1 d . U . . .
H8 H 0.349617 1.114714 0.266920 0.131 Uiso 1 1 calc R U . . .
C9 C 0.3237(6) 0.8929(10) 0.2987(3) 0.1254(19) Uani 1 1 d . U . . .
H9 H 0.276609 0.865808 0.243477 0.150 Uiso 1 1 calc R U . . .
C10 C 0.3397(5) 0.7697(6) 0.3593(4) 0.1201(19) Uani 1 1 d . . . . .
H10 H 0.305389 0.665717 0.346009 0.144 Uiso 1 1 calc R U . . .
C11 C 0.4140(4) 0.8168(4) 0.4444(2) 0.0703(9) Uani 1 1 d . . . . .
C12 C 0.4639(3) 0.9745(3) 0.45904(14) 0.0458(7) Uani 1 1 d . . . . .
C13 C 0.4357(5) 0.7102(4) 0.5129(4) 0.1032(14) Uani 1 1 d . U . . .
H13 H 0.399185 0.605516 0.503336 0.124 Uiso 1 1 calc R U . . .

loop_
_atom_site_aniso_label
_atom_site_aniso_U_11
_atom_site_aniso_U_22
_atom_site_aniso_U_33
_atom_site_aniso_U_23
_atom_site_aniso_U_13
_atom_site_aniso_U_12
N1 0.103(2) 0.0782(19) 0.083(2) 0.0061(15) 0.0108(15) 0.0217(16)
N2 0.0826(18) 0.108(2) 0.0595(16) -0.0022(14) -0.0164(13) 0.0072(15)
C1 0.0588(17) 0.072(2) 0.0579(17) -0.0007(14) 0.0053(13) 0.0010(13)
C2 0.0407(13) 0.0620(15) 0.0507(15) 0.0016(12) 0.0051(10) -0.0056(11)
C3 0.0454(14) 0.0658(16) 0.0541(15) -0.0072(12) 0.0062(11) -0.0061(11)
C4 0.0388(14) 0.0698(18) 0.0472(15) -0.0026(12) 0.0030(10) -0.0074(11)
C5 0.0483(16) 0.0743(18) 0.0617(18) -0.0027(14) -0.0035(12) 0.0006(13)
C6 0.068(2) 0.086(3) 0.142(4) 0.073(3) 0.040(2) 0.0267(19)
C7 0.0419(15) 0.130(3) 0.0472(15) 0.0229(16) 0.0122(11) 0.0255(16)
C8 0.070(2) 0.202(5) 0.058(2) 0.026(3) 0.0146(17) 0.032(3)
C9 0.064(2) 0.223(6) 0.090(3) -0.047(4) 0.012(2) 0.019(3)
C10 0.051(2) 0.139(4) 0.173(5) -0.106(4) 0.029(2) -0.010(2)
C11 0.0462(16) 0.0632(18) 0.103(2) -0.0307(17) 0.0180(15) -0.0019(12)
C12 0.0331(12) 0.0582(15) 0.0471(13) -0.0034(11) 0.0098(9) 0.0065(10)
C13 0.072(2) 0.055(2) 0.186(4) 0.010(3) 0.039(3) 0.0061(16)

loop_
_atom_type_symbol
_atom_type_description
_atom_type_scat_dispersion_real
_atom_type_scat_dispersion_imag
_atom_type_scat_source
C C 0.0033 0.0016 'International Tables Vol C Tables 4.2.6.8 and 6.1.1.4'
H H 0.0000 0.0000 'International Tables Vol C Tables 4.2.6.8 and 6.1.1.4'
N N 0.0061 0.0033 'International Tables Vol C Tables 4.2.6.8 and 6.1.1.4'

loop_
_geom_angle_atom_site_label_1
_geom_angle_atom_site_label_2
_geom_angle_atom_site_label_3
_geom_angle
_geom_angle_site_symmetry_1
_geom_angle_site_symmetry_3
_geom_angle_publ_flag
N1 C1 C2 179.6(3) . . ?
C3 C2 C4 120.0(2) . 3_565 ?
C3 C2 C1 120.5(2) . . ?
C4 C2 C1 119.5(2) 3_565 . ?
C4 C3 C2 119.8(2) . . ?
C4 C3 H3 120.1 . . ?
C2 C3 H3 120.1 . . ?
C3 C4 C2 120.2(2) . 3_565 ?
C3 C4 C5 120.1(2) . . ?
C2 C4 C5 119.7(2) 3_565 . ?
N2 C5 C4 179.2(3) . . ?
C13 C6 C7 121.0(3) 3_676 . ?
C13 C6 H6 119.5 3_676 . ?
C7 C6 H6 119.5 . . ?
C8 C7 C12 120.1(4) . . ?
C8 C7 C6 123.3(4) . . ?
C12 C7 C6 116.5(3) . . ?
C9 C8 C7 119.3(4) . . ?
C9 C8 H8 120.4 . . ?
C7 C8 H8 120.4 . . ?
C8 C9 C10 126.9(5) . . ?
C8 C9 H9 116.5 . . ?
C10 C9 H9 116.5 . . ?
C9 C10 C11 114.8(4) . . ?
C9 C10 H10 122.6 . . ?
C11 C10 H10 122.6 . . ?
C12 C11 C13 118.4(3) . . ?
C12 C11 C10 119.2(4) . . ?
C13 C11 C10 122.5(4) . . ?
C11 C12 C12 121.0(3) . 3_676 ?
C11 C12 C7 119.7(3) . . ?
C12 C12 C7 119.3(3) 3_676 . ?
C6 C13 C11 123.7(3) 3_676 . ?
C6 C13 H13 118.1 3_676 . ?
C11 C13 H13 118.1 . . ?

loop_
_geom_bond_atom_site_label_1
_geom_bond_atom_site_label_2
_geom_bond_distance
_geom_bond_site_symmetry_2
_geom_bond_publ_flag
N1 C1 1.132(4) . ?
N2 C5 1.137(3) . ?
C1 C2 1.441(4) . ?
C2 C3 1.389(4) . ?
C2 C4 1.406(4) 3_565 ?
C3 C4 1.388(4) . ?
C3 H3 0.9300 . ?
C4 C5 1.440(4) . ?
C6 C13 1.298(6) 3_676 ?
C6 C7 1.466(5) . ?
C6 H6 0.9300 . ?
C7 C8 1.359(5) . ?
C7 C12 1.433(4) . ?
C8 C9 1.301(7) . ?
C8 H8 0.9300 . ?
C9 C10 1.402(7) . ?
C9 H9 0.9300 . ?
C10 C11 1.449(6) . ?
C10 H10 0.9300 . ?
C11 C12 1.392(4) . ?
C11 C13 1.394(6) . ?
C12 C12 1.411(5) 3_676 ?
C13 H13 0.9300 . ?

loop_
_geom_torsion_atom_site_label_1
_geom_torsion_atom_site_label_2
_geom_torsion_atom_site_label_3
_geom_torsion_atom_site_label_4
_geom_torsion
_geom_torsion_site_symmetry_1
_geom_torsion_site_symmetry_2
_geom_torsion_site_symmetry_3
_geom_torsion_site_symmetry_4
_geom_torsion_publ_flag
C4 C2 C3 C4 -0.1(4) 3_565 . . . ?
C1 C2 C3 C4 -178.7(2) . . . . ?
C2 C3 C4 C2 0.1(4) . . . 3_565 ?
C2 C3 C4 C5 -179.8(2) . . . . ?
C13 C6 C7 C8 179.8(3) 3_676 . . . ?
C13 C6 C7 C12 0.5(4) 3_676 . . . ?
C12 C7 C8 C9 -1.4(5) . . . . ?
C6 C7 C8 C9 179.3(3) . . . . ?
C7 C8 C9 C10 1.2(7) . . . . ?
C8 C9 C10 C11 -0.1(6) . . . . ?
C9 C10 C11 C12 -0.6(4) . . . . ?
C9 C10 C11 C13 178.6(3) . . . . ?
C13 C11 C12 C12 0.5(4) . . . 3_676 ?
C10 C11 C12 C12 179.8(3) . . . 3_676 ?
C13 C11 C12 C7 -178.9(3) . . . . ?
C10 C11 C12 C7 0.3(3) . . . . ?
C8 C7 C12 C11 0.7(4) . . . . ?
C6 C7 C12 C11 -180.0(2) . . . . ?
C8 C7 C12 C12 -178.8(3) . . . 3_676 ?
C6 C7 C12 C12 0.6(4) . . . 3_676 ?
C12 C11 C13 C6 -1.7(5) . . . 3_676 ?
C10 C11 C13 C6 179.1(3) . . . 3_676 ?
